data_7034184
loop_
_publ_author_name
'Du, Shizhen'
'Xing, Qifeng'
'Flisak, Zygmunt'
'Yue, Erlin'
'Sun, Yang'
'Sun, Wen-Hua'

_publ_section_title
;
 Ethylene polymerization by the thermally unique 1-[2-(bis(4-fluoro
 phenyl)methyl)-4,6-dimethylphenylimino]-2-aryliminoacenaphthylnickel
 precursors.
;
_journal_issue 27
_journal_name_full 'Dalton transactions (Cambridge, England : 2003)'
_journal_page_first 12282
_journal_page_last 12291
_journal_paper_doi 10.1039/c5dt00052a
_journal_volume 44
_journal_year 2015
_chemical_formula_sum 'C41 H32 Br2 F2 N2 Ni'
_chemical_formula_weight 809.22
_chemical_name_systematic
;
 ?
;
_space_group_IT_number 14
_symmetry_cell_setting monoclinic
_symmetry_space_group_name_Hall '-P 2yn'
_symmetry_space_group_name_H-M 'P 1 21/n 1'
_atom_sites_solution_hydrogens geom
_atom_sites_solution_primary direct
_atom_sites_solution_secondary difmap
_audit_creation_method SHELXL-97
_audit_update_record
;
2015-01-06 deposited with the CCDC.
2015-02-25 downloaded from the CCDC.
;
_cell_angle_alpha 90.00
_cell_angle_beta 96.32(3)
_cell_angle_gamma 90.00
_cell_formula_units_Z 4
_cell_length_a 10.338(2)
_cell_length_b 10.828(2)
_cell_length_c 32.153(6)
_cell_measurement_temperature 173(2)
_cell_measurement_theta_max 27.45
_cell_measurement_theta_min 1.99
_cell_volume 3577.3(12)
_computing_cell_refinement 'Siemens SMART & SAINT'
_computing_data_collection 'Siemens SMART'
_computing_data_reduction 'Siemens XPREP'
_computing_molecular_graphics 'XP in Siemens SHELXTL (Sheldrick, 1994)'
_computing_publication_material 'SHELX97 (Sheldrick, 1997)'
_computing_structure_refinement 'Siemens SHELXTL'
_computing_structure_solution 'Siemens SHELXTL'
_diffrn_ambient_temperature 173(2)
_diffrn_measured_fraction_theta_full 0.996
_diffrn_measured_fraction_theta_max 0.996
_diffrn_measurement_device_type 'MM007-HF CCD(Saturn 724+)'
_diffrn_measurement_method '\w scans at fixed \c = 45\%'
_diffrn_radiation_monochromator Confocal
_diffrn_radiation_source 'rotating anode'
_diffrn_radiation_type MoK\a
_diffrn_radiation_wavelength 0.71073
_diffrn_reflns_av_R_equivalents 0.1122
_diffrn_reflns_av_sigmaI/netI 0.0845
_diffrn_reflns_limit_h_max 13
_diffrn_reflns_limit_h_min -13
_diffrn_reflns_limit_k_max 14
_diffrn_reflns_limit_k_min -14
_diffrn_reflns_limit_l_max 41
_diffrn_reflns_limit_l_min -41
_diffrn_reflns_number 30438
_diffrn_reflns_theta_full 27.45
_diffrn_reflns_theta_max 27.45
_diffrn_reflns_theta_min 1.99
_diffrn_standards_decay_% none
_diffrn_standards_interval_count none
_diffrn_standards_interval_time none
_diffrn_standards_number none
_exptl_absorpt_coefficient_mu 2.818
_exptl_absorpt_correction_T_max 1.0000
_exptl_absorpt_correction_T_min 0.3811
_exptl_absorpt_correction_type multi-scan
_exptl_absorpt_process_details 'SADABS (Sheldrick, 1996)'
_exptl_crystal_colour red
_exptl_crystal_density_diffrn 1.503
_exptl_crystal_density_method 'not measured'
_exptl_crystal_description block
_exptl_crystal_F_000 1632
_exptl_crystal_size_max .00
_exptl_crystal_size_mid .00
_exptl_crystal_size_min .00
_platon_squeeze_details ' ?'
_refine_diff_density_max 1.655
_refine_diff_density_min -1.192
_refine_diff_density_rms 0.164
_refine_ls_extinction_method none
_refine_ls_goodness_of_fit_ref 1.108
_refine_ls_hydrogen_treatment mixed
_refine_ls_matrix_type full
_refine_ls_number_parameters 433
_refine_ls_number_reflns 8154
_refine_ls_number_restraints 0
_refine_ls_restrained_S_all 1.108
_refine_ls_R_factor_gt 0.0893
_refine_ls_shift/su_max 0.000
_refine_ls_shift/su_mean 0.000
_refine_ls_structure_factor_coef Fsqd
_refine_ls_weighting_details 'calc w=1/[\s^2^(Fo^2^)+(0.1076P)^2^+10.3833P] where P=(Fo^2^+2Fc^2^)/3'
_refine_ls_weighting_scheme calc
_refine_ls_wR_factor_gt 0.2192
_refine_ls_wR_factor_ref 0.2315
_reflns_number_gt 6897
_reflns_number_total 8154
_reflns_threshold_expression >2sigma(I)
_cod_data_source_file c5dt00052a1.cif
_cod_data_source_block C2
_cod_depositor_comments
;
The following automatic conversions were performed:

'_symmetry_cell_setting' value 'Monoclinic' changed to 'monoclinic'
according to
/usr/data/users/saulius/crontab/automatic-downloads/rss-feeds/RSC/lib/dictionaries/cif_core.dic
dictionary named 'cif_core.dic' version 2.4.2 from 2011-04-26.

Automatic conversion script
Id: cif_fix_values 3008 2015-01-20 13:52:24Z robertas 

 Adding full bibliography for 7034184--7034185.cif.
;
_cod_original_cell_volume 3577.3(13)
_cod_original_sg_symbol_H-M P2(1)/n
_cod_database_code 7034184
_refine_ls_r_factor_ref 0.1051

loop_
_symmetry_equiv_pos_as_xyz
'x, y, z'
'-x+1/2, y+1/2, -z+1/2'
'-x, -y, -z'
'x-1/2, -y-1/2, z-1/2'

loop_
_atom_site_label
_atom_site_type_symbol
_atom_site_fract_x
_atom_site_fract_y
_atom_site_fract_z
_atom_site_U_iso_or_equiv
_atom_site_adp_type
_atom_site_occupancy
_atom_site_symmetry_multiplicity
_atom_site_calc_flag
_atom_site_refinement_flags
Br1 Br 0.54262(6) 0.03418(7) 0.144137(19) 0.0394(2) Uani 1 1 d .
Br2 Br 0.31810(6) 0.08208(7) 0.240159(19) 0.0381(2) Uani 1 1 d .
Ni1 Ni 0.39184(7) -0.03930(7) 0.18783(2) 0.0270(2) Uani 1 1 d .
N1 N 0.2334(4) -0.1133(4) 0.15437(13) 0.0230(9) Uani 1 1 d .
C21 C 0.1221(5) -0.0467(5) 0.13587(16) 0.0233(10) Uani 1 1 d .
C30 C 0.2706(5) 0.0804(6) 0.04045(17) 0.0273(11) Uani 1 1 d .
F1 F 0.3666(4) 0.3569(4) -0.03955(13) 0.0541(11) Uani 1 1 d .
C22 C 0.1275(5) 0.0105(5) 0.09681(16) 0.0248(11) Uani 1 1 d .
C26 C 0.0140(5) -0.0343(5) 0.15831(17) 0.0279(12) Uani 1 1 d .
N2 N 0.4475(4) -0.2180(5) 0.19394(13) 0.0275(10) Uani 1 1 d .
C9 C 0.3485(6) -0.4239(5) 0.17049(17) 0.0292(12) Uani 1 1 d .
C36 C 0.2186(5) -0.1455(5) 0.05095(16) 0.0266(11) Uani 1 1 d .
C29 C 0.2400(5) -0.0205(5) 0.07106(16) 0.0248(11) Uani 1 1 d .
H29A H 0.3194 -0.0286 0.0917 0.030 Uiso 1 1 calc R
C37 C 0.0958(6) -0.1841(6) 0.03308(17) 0.0314(12) Uani 1 1 d .
H37A H 0.0235 -0.1300 0.0334 0.038 Uiso 1 1 calc R
C23 C 0.0208(5) 0.0835(5) 0.08057(17) 0.0275(11) Uani 1 1 d .
H23A H 0.0231 0.1234 0.0544 0.033 Uiso 1 1 calc R
C24 C -0.0880(5) 0.0981(5) 0.10219(18) 0.0280(11) Uani 1 1 d .
C11 C 0.2382(5) -0.2317(5) 0.15504(15) 0.0245(11) Uani 1 1 d .
C25 C -0.0905(5) 0.0375(6) 0.13998(17) 0.0297(12) Uani 1 1 d .
H25A H -0.1661 0.0448 0.1542 0.036 Uiso 1 1 calc R
C5 C 0.1740(7) -0.5604(6) 0.13823(19) 0.0366(14) Uani 1 1 d .
C13 C 0.5732(5) -0.2634(6) 0.21180(18) 0.0293(12) Uani 1 1 d .
C8 C 0.4252(6) -0.5259(6) 0.18315(19) 0.0374(14) Uani 1 1 d .
H8A H 0.5093 -0.5157 0.1979 0.045 Uiso 1 1 calc R
C1 C 0.1528(6) -0.3324(6) 0.13841(17) 0.0304(12) Uani 1 1 d .
C14 C 0.6621(6) -0.3083(7) 0.1855(2) 0.0371(14) Uani 1 1 d .
C28 C 0.0087(6) -0.0927(6) 0.20050(18) 0.0355(14) Uani 1 1 d .
H28A H 0.0888 -0.1396 0.2082 0.053 Uiso 1 1 calc R
H28B H -0.0663 -0.1483 0.1994 0.053 Uiso 1 1 calc R
H28C H 0.0002 -0.0281 0.2214 0.053 Uiso 1 1 calc R
C2 C 0.0284(6) -0.3386(6) 0.11729(17) 0.0323(12) Uani 1 1 d .
H2A H -0.0218 -0.2661 0.1110 0.039 Uiso 1 1 calc R
C10 C 0.2231(6) -0.4424(5) 0.14839(17) 0.0299(12) Uani 1 1 d .
C35 C 0.2402(6) 0.0683(7) -0.00250(19) 0.0386(14) Uani 1 1 d .
H35A H 0.1967 -0.0036 -0.0137 0.046 Uiso 1 1 calc R
C18 C 0.6037(6) -0.2545(6) 0.25497(18) 0.0338(13) Uani 1 1 d .
C4 C 0.0460(8) -0.5639(7) 0.1153(2) 0.0457(17) Uani 1 1 d .
H4A H 0.0078 -0.6411 0.1071 0.055 Uiso 1 1 calc R
C20 C 0.5071(6) -0.2059(7) 0.28298(19) 0.0425(16) Uani 1 1 d .
H20A H 0.4274 -0.1803 0.2658 0.064 Uiso 1 1 calc R
H20B H 0.5448 -0.1350 0.2989 0.064 Uiso 1 1 calc R
H20C H 0.4865 -0.2710 0.3024 0.064 Uiso 1 1 calc R
C3 C -0.0210(7) -0.4570(6) 0.1054(2) 0.0397(15) Uani 1 1 d .
H3A H -0.1044 -0.4624 0.0899 0.048 Uiso 1 1 calc R
C31 C 0.3316(7) 0.1882(6) 0.05551(19) 0.0423(15) Uani 1 1 d .
H31A H 0.3522 0.1981 0.0849 0.051 Uiso 1 1 calc R
C33 C 0.3328(6) 0.2661(6) -0.0132(2) 0.0377(14) Uani 1 1 d .
C17 C 0.7262(6) -0.2976(7) 0.2719(2) 0.0416(16) Uani 1 1 d .
H17A H 0.7484 -0.2952 0.3014 0.050 Uiso 1 1 calc R
C7 C 0.3754(8) -0.6429(6) 0.1735(2) 0.0500(18) Uani 1 1 d .
H7A H 0.4263 -0.7130 0.1824 0.060 Uiso 1 1 calc R
C41 C 0.3233(6) -0.2271(6) 0.0497(2) 0.0374(14) Uani 1 1 d .
H41A H 0.4078 -0.2027 0.0614 0.045 Uiso 1 1 calc R
C34 C 0.2741(7) 0.1636(7) -0.0298(2) 0.0457(17) Uani 1 1 d .
H34A H 0.2556 0.1551 -0.0592 0.055 Uiso 1 1 calc R
C12 C 0.3604(5) -0.2897(5) 0.17595(16) 0.0269(11) Uani 1 1 d .
C27 C -0.2014(6) 0.1767(6) 0.0843(2) 0.0366(14) Uani 1 1 d .
H27A H -0.2688 0.1762 0.1035 0.055 Uiso 1 1 calc R
H27B H -0.2373 0.1432 0.0571 0.055 Uiso 1 1 calc R
H27C H -0.1717 0.2616 0.0807 0.055 Uiso 1 1 calc R
C19 C 0.6314(7) -0.3107(8) 0.1380(2) 0.0472(17) Uani 1 1 d .
H19A H 0.7058 -0.3447 0.1254 0.071 Uiso 1 1 calc R
H19B H 0.6139 -0.2265 0.1277 0.071 Uiso 1 1 calc R
H19C H 0.5546 -0.3623 0.1304 0.071 Uiso 1 1 calc R
C16 C 0.8154(6) -0.3434(8) 0.2469(2) 0.0490(19) Uani 1 1 d .
H16A H 0.8988 -0.3697 0.2590 0.059 Uiso 1 1 calc R
C15 C 0.7821(6) -0.3506(8) 0.2038(2) 0.0512(19) Uani 1 1 d .
H15A H 0.8422 -0.3849 0.1867 0.061 Uiso 1 1 calc R
C6 C 0.2543(8) -0.6610(7) 0.1515(2) 0.0487(17) Uani 1 1 d .
H6A H 0.2249 -0.7426 0.1452 0.058 Uiso 1 1 calc R
C32 C 0.3636(8) 0.2830(7) 0.0288(2) 0.0494(17) Uani 1 1 d .
H32A H 0.4052 0.3563 0.0395 0.059 Uiso 1 1 calc R
C38 C 0.0778(6) -0.3006(6) 0.01487(19) 0.0384(14) Uani 1 1 d .
H38A H -0.0057 -0.3265 0.0027 0.046 Uiso 1 1 calc R
C39 C 0.1839(7) -0.3770(6) 0.0150(2) 0.0426(15) Uani 1 1 d .
C40 C 0.3055(7) -0.3436(7) 0.0314(2) 0.0472(17) Uani 1 1 d .
H40A H 0.3769 -0.3983 0.0304 0.057 Uiso 1 1 calc R
F2 F 0.1661(5) -0.4903(4) -0.00269(16) 0.0634(13) Uani 1 1 d .

loop_
_atom_site_aniso_label
_atom_site_aniso_U_11
_atom_site_aniso_U_22
_atom_site_aniso_U_33
_atom_site_aniso_U_23
_atom_site_aniso_U_13
_atom_site_aniso_U_12
Br1 0.0269(3) 0.0509(4) 0.0408(3) 0.0009(3) 0.0058(2) -0.0111(3)
Br2 0.0333(3) 0.0408(4) 0.0420(3) -0.0067(2) 0.0119(2) -0.0016(3)
Ni1 0.0203(4) 0.0273(4) 0.0332(4) -0.0012(3) 0.0014(3) -0.0016(3)
N1 0.020(2) 0.025(2) 0.024(2) 0.0002(16) 0.0036(15) 0.0015(18)
C21 0.021(2) 0.018(3) 0.030(3) -0.0039(19) -0.0007(19) -0.002(2)
C30 0.017(2) 0.034(3) 0.031(3) 0.003(2) 0.0062(19) 0.002(2)
F1 0.059(3) 0.050(3) 0.056(2) 0.0210(19) 0.019(2) -0.007(2)
C22 0.023(3) 0.025(3) 0.027(2) -0.002(2) 0.0032(19) -0.002(2)
C26 0.024(3) 0.029(3) 0.032(3) -0.005(2) 0.007(2) -0.011(2)
N2 0.023(2) 0.034(3) 0.025(2) -0.0005(18) 0.0015(16) 0.003(2)
C9 0.031(3) 0.030(3) 0.028(3) 0.002(2) 0.011(2) 0.000(2)
C36 0.025(3) 0.031(3) 0.024(2) 0.002(2) 0.0040(19) -0.002(2)
C29 0.019(2) 0.025(3) 0.031(3) 0.001(2) 0.0043(19) 0.000(2)
C37 0.028(3) 0.036(3) 0.032(3) 0.000(2) 0.007(2) 0.002(3)
C23 0.022(3) 0.028(3) 0.031(3) 0.005(2) 0.002(2) 0.001(2)
C24 0.022(3) 0.023(3) 0.039(3) -0.001(2) 0.001(2) -0.005(2)
C11 0.023(3) 0.026(3) 0.025(2) -0.0030(19) 0.0055(18) -0.005(2)
C25 0.019(3) 0.038(3) 0.033(3) -0.002(2) 0.005(2) 0.003(2)
C5 0.048(4) 0.029(3) 0.035(3) -0.003(2) 0.017(3) -0.006(3)
C13 0.017(2) 0.032(3) 0.039(3) 0.006(2) 0.005(2) 0.001(2)
C8 0.038(3) 0.039(4) 0.037(3) 0.004(2) 0.011(2) 0.010(3)
C1 0.032(3) 0.029(3) 0.030(3) 0.000(2) 0.003(2) -0.004(2)
C14 0.022(3) 0.046(4) 0.045(3) 0.014(3) 0.010(2) 0.012(3)
C28 0.029(3) 0.046(4) 0.034(3) 0.007(3) 0.013(2) 0.000(3)
C2 0.032(3) 0.032(3) 0.033(3) 0.000(2) 0.005(2) -0.006(3)
C10 0.035(3) 0.028(3) 0.028(3) 0.000(2) 0.008(2) -0.004(2)
C35 0.034(3) 0.044(4) 0.038(3) 0.003(3) 0.003(2) -0.008(3)
C18 0.027(3) 0.037(3) 0.036(3) 0.012(2) 0.000(2) -0.002(3)
C4 0.057(4) 0.041(4) 0.040(3) -0.004(3) 0.010(3) -0.025(4)
C20 0.035(3) 0.062(5) 0.030(3) 0.001(3) 0.003(2) 0.006(3)
C3 0.039(4) 0.042(4) 0.039(3) -0.008(3) 0.007(3) -0.015(3)
C31 0.059(4) 0.035(4) 0.033(3) 0.002(2) 0.006(3) -0.012(3)
C33 0.034(3) 0.036(3) 0.046(3) 0.017(3) 0.014(3) -0.001(3)
C17 0.025(3) 0.055(4) 0.044(3) 0.020(3) -0.003(2) 0.003(3)
C7 0.062(5) 0.027(4) 0.065(5) 0.011(3) 0.022(4) 0.010(3)
C41 0.034(3) 0.032(3) 0.047(3) -0.004(3) 0.010(3) 0.009(3)
C34 0.050(4) 0.057(5) 0.030(3) 0.008(3) 0.002(3) -0.009(4)
C12 0.024(3) 0.030(3) 0.028(2) 0.004(2) 0.0062(19) 0.006(2)
C27 0.025(3) 0.039(4) 0.046(3) 0.011(3) 0.004(2) 0.011(3)
C19 0.039(4) 0.065(5) 0.040(3) 0.003(3) 0.016(3) 0.015(4)
C16 0.024(3) 0.063(5) 0.061(4) 0.019(4) 0.009(3) 0.012(3)
C15 0.026(3) 0.071(6) 0.059(4) 0.020(4) 0.013(3) 0.017(3)
C6 0.064(5) 0.028(3) 0.057(4) 0.002(3) 0.021(3) -0.006(3)
C32 0.064(5) 0.035(4) 0.051(4) 0.000(3) 0.013(3) -0.012(4)
C38 0.038(3) 0.041(4) 0.036(3) -0.001(3) 0.005(2) -0.012(3)
C39 0.049(4) 0.029(3) 0.050(4) -0.004(3) 0.006(3) -0.003(3)
C40 0.041(4) 0.035(4) 0.067(5) -0.008(3) 0.013(3) 0.011(3)
F2 0.075(3) 0.036(2) 0.080(3) -0.017(2) 0.010(3) -0.009(2)

loop_
_atom_type_symbol
_atom_type_description
_atom_type_scat_dispersion_real
_atom_type_scat_dispersion_imag
_atom_type_scat_source
C C 0.0033 0.0016 'International Tables Vol C Tables 4.2.6.8 and 6.1.1.4'
H H 0.0000 0.0000 'International Tables Vol C Tables 4.2.6.8 and 6.1.1.4'
N N 0.0061 0.0033 'International Tables Vol C Tables 4.2.6.8 and 6.1.1.4'
F F 0.0171 0.0103 'International Tables Vol C Tables 4.2.6.8 and 6.1.1.4'
Ni Ni 0.3393 1.1124 'International Tables Vol C Tables 4.2.6.8 and 6.1.1.4'
Br Br -0.2901 2.4595 'International Tables Vol C Tables 4.2.6.8 and 6.1.1.4'

loop_
_geom_angle_atom_site_label_1
_geom_angle_atom_site_label_2
_geom_angle_atom_site_label_3
_geom_angle
N2 Ni1 N1 82.98(18)
N2 Ni1 Br2 125.60(13)
N1 Ni1 Br2 107.31(13)
N2 Ni1 Br1 100.48(13)
N1 Ni1 Br1 111.58(12)
Br2 Ni1 Br1 122.18(4)
C11 N1 C21 122.6(5)
C11 N1 Ni1 111.0(4)
C21 N1 Ni1 126.0(3)
C26 C21 C22 122.0(5)
C26 C21 N1 118.9(5)
C22 C21 N1 118.9(5)
C35 C30 C31 118.1(6)
C35 C30 C29 122.2(5)
C31 C30 C29 119.7(5)
C21 C22 C23 118.1(5)
C21 C22 C29 119.4(5)
C23 C22 C29 122.0(5)
C21 C26 C25 117.1(5)
C21 C26 C28 122.4(5)
C25 C26 C28 120.5(5)
C12 N2 C13 122.0(5)
C12 N2 Ni1 111.0(4)
C13 N2 Ni1 126.7(4)
C8 C9 C10 119.5(6)
C8 C9 C12 135.4(6)
C10 C9 C12 105.0(5)
C37 C36 C41 118.0(6)
C37 C36 C29 121.9(5)
C41 C36 C29 120.1(5)
C36 C29 C30 113.4(4)
C36 C29 C22 110.1(4)
C30 C29 C22 114.4(5)
C38 C37 C36 121.0(6)
C24 C23 C22 121.4(5)
C25 C24 C23 118.5(5)
C25 C24 C27 120.9(5)
C23 C24 C27 120.6(5)
N1 C11 C1 135.8(5)
N1 C11 C12 117.1(5)
C1 C11 C12 107.1(5)
C24 C25 C26 122.8(5)
C10 C5 C6 116.7(6)
C10 C5 C4 115.6(6)
C6 C5 C4 127.7(6)
C18 C13 C14 122.2(5)
C18 C13 N2 117.9(5)
C14 C13 N2 119.8(5)
C7 C8 C9 118.2(7)
C2 C1 C10 119.7(6)
C2 C1 C11 134.6(6)
C10 C1 C11 105.7(5)
C15 C14 C13 118.1(6)
C15 C14 C19 119.8(6)
C13 C14 C19 122.1(5)
C1 C2 C3 117.6(6)
C5 C10 C1 123.5(6)
C5 C10 C9 122.1(6)
C1 C10 C9 114.4(5)
C30 C35 C34 120.0(6)
C13 C18 C17 117.5(6)
C13 C18 C20 121.7(5)
C17 C18 C20 120.8(6)
C3 C4 C5 120.6(6)
C4 C3 C2 123.0(6)
C30 C31 C32 122.0(6)
C34 C33 C32 123.2(6)
C34 C33 F1 118.9(6)
C32 C33 F1 117.9(6)
C16 C17 C18 121.6(6)
C6 C7 C8 122.4(7)
C40 C41 C36 121.0(6)
C33 C34 C35 119.0(6)
N2 C12 C9 134.6(5)
N2 C12 C11 117.6(5)
C9 C12 C11 107.8(5)
C17 C16 C15 119.5(6)
C14 C15 C16 120.9(6)
C7 C6 C5 121.1(7)
C33 C32 C31 117.6(7)
C39 C38 C37 118.3(6)
F2 C39 C40 118.8(7)
F2 C39 C38 118.2(6)
C40 C39 C38 123.1(6)
C39 C40 C41 118.6(6)

loop_
_geom_bond_atom_site_label_1
_geom_bond_atom_site_label_2
_geom_bond_distance
Br1 Ni1 2.3490(11)
Br2 Ni1 2.3285(10)
Ni1 N2 2.022(5)
Ni1 N1 2.024(4)
N1 C11 1.283(7)
N1 C21 1.431(7)
C21 C26 1.401(8)
C21 C22 1.407(7)
C30 C35 1.388(8)
C30 C31 1.388(9)
C30 C29 1.527(8)
F1 C33 1.368(7)
C22 C23 1.409(8)
C22 C29 1.537(7)
C26 C25 1.408(8)
C26 C28 1.503(8)
N2 C12 1.278(7)
N2 C13 1.447(7)
C9 C8 1.394(9)
C9 C10 1.422(8)
C9 C12 1.467(8)
C36 C37 1.399(8)
C36 C41 1.401(8)
C36 C29 1.506(8)
C37 C38 1.395(9)
C23 C24 1.395(8)
C24 C25 1.384(8)
C24 C27 1.510(8)
C11 C1 1.467(8)
C11 C12 1.502(7)
C5 C10 1.400(8)
C5 C6 1.407(10)
C5 C4 1.443(10)
C13 C18 1.393(8)
C13 C14 1.404(8)
C8 C7 1.389(10)
C1 C2 1.389(8)
C1 C10 1.413(8)
C14 C15 1.391(8)
C14 C19 1.523(9)
C2 C3 1.416(9)
C35 C34 1.422(9)
C18 C17 1.402(8)
C18 C20 1.511(9)
C4 C3 1.368(10)
C31 C32 1.401(9)
C33 C34 1.346(10)
C33 C32 1.365(10)
C17 C16 1.382(10)
C7 C6 1.383(11)
C41 C40 1.396(9)
C16 C15 1.393(10)
C38 C39 1.374(10)
C39 F2 1.356(8)
C39 C40 1.357(10)

loop_
_platon_squeeze_void_nr
_platon_squeeze_void_average_x
_platon_squeeze_void_average_y
_platon_squeeze_void_average_z
_platon_squeeze_void_volume
_platon_squeeze_void_count_electrons
1 0.152 0.099 0.615 43.6 -1.7
2 0.348 0.599 0.885 43.6 -2.8
3 0.652 0.401 0.115 43.6 -1.7
4 0.848 0.901 0.385 43.6 -2.8
